data_1521540
loop_
_publ_author_name
'Lukaszewicz, K.'
'Stepen'-Damm, Yu.'
'Grigas, J.'
'Pietraszko, A.'
'Kajokas, A.'

_publ_section_title
;
 Crystal structure, thermal expansion, dielectric permittivity and phase
 transitions of Bi2 S3
;
_journal_name_full 'Polish Journal of Chemistry'
_journal_page_first 541
_journal_page_last 546
_journal_volume 73
_journal_year 1999
_chemical_formula_sum 'Bi2 S3'
_space_group_IT_number 62
_symmetry_space_group_name_Hall '-P 2c 2ab'
_symmetry_space_group_name_H-M 'P b n m'
_cell_angle_alpha 90
_cell_angle_beta 90
_cell_angle_gamma 90
_cell_formula_units_Z 4
_cell_length_a 11.17
_cell_length_b 11.319
_cell_length_c 3.992
_cell_volume 504.721
_citation_journal_id_ASTM PJCHDQ
_cod_data_source_file Lukaszewicz_PJCHDQ_1999_676.cif
_cod_data_source_block Bi2S3
_cod_original_cell_volume 504.7215
_cod_original_sg_symbol_Hall '-P 2ac 2n (z,x,y)'
_cod_database_code 1521540

loop_
_symmetry_equiv_pos_as_xyz
x,y,z
x+1/2,-y+1/2,-z
-x+1/2,y+1/2,-z+1/2
-x,-y,z+1/2
-x,-y,-z
-x-1/2,y-1/2,z
x-1/2,-y-1/2,z-1/2
x,y,-z-1/2

loop_
_atom_site_label
_atom_site_type_symbol
_atom_site_fract_x
_atom_site_fract_y
_atom_site_fract_z
_atom_site_occupancy
_atom_site_U_iso_or_equiv
Bi2 Bi+3 0.46549 0.34019 0.25 1 0.0
Bi1 Bi+3 0.17441 0.48383 0.75 1 0.0
S2 S-2 0.3062 0.2841 0.75 1 0.0
S1 S-2 0.0578 0.3767 0.25 1 0.0
S3 S-2 0.371 0.549 0.25 1 0.0
